data_7061948
loop_
_publ_author_name
'Efimov, Ilya V.'
'Miftyakhova, Almira R.'
'Matveeva, Maria D.'
'Zhilyaev, Dmitry I.'
'Czulkin, Pawe\/l.'
'Janasik, Patryk'
'Talarico, Giovanni'
'Voskressensky, Leonid G.'

_publ_section_title
;
 Synthesis and photophysical properties of 1,7-aroyl BODIPYs: an
 experimental and theoretical study
;
_journal_issue 40
_journal_name_full 'New Journal of Chemistry'
_journal_page_first 19291
_journal_page_last 19300
_journal_paper_doi 10.1039/D2NJ04237A
_journal_volume 46
_journal_year 2022
_chemical_formula_moiety 'C41 H26 B Cl F2 N2 O2'
_chemical_formula_sum 'C41 H26 B Cl F2 N2 O2'
_chemical_formula_weight 662.90
_space_group_crystal_system triclinic
_space_group_IT_number 2
_space_group_name_Hall '-P 1'
_space_group_name_H-M_alt 'P -1'
_atom_sites_solution_hydrogens geom
_atom_sites_solution_primary direct
_atom_sites_solution_secondary difmap
_audit_creation_date 2021-02-18
_audit_creation_method
;
  Olex2 1.2-ac2
  (compiled 2012.03.27 svn.r2268, GUI svn.r4156)
;
_audit_update_record
;
2022-04-13 deposited with the CCDC.	2022-09-26 downloaded from the CCDC.
;
_cell_angle_alpha 96.626(5)
_cell_angle_beta 113.842(7)
_cell_angle_gamma 92.648(6)
_cell_formula_units_Z 2
_cell_length_a 11.3147(9)
_cell_length_b 11.5393(8)
_cell_length_c 13.8464(9)
_cell_measurement_reflns_used 2711
_cell_measurement_temperature 295(2)
_cell_measurement_theta_max 24.2890
_cell_measurement_theta_min 2.3230
_cell_volume 1633.9(2)
_computing_cell_refinement 'CrysAlisPro 1.171.41.98a (Rigaku OD, 2021)'
_computing_data_collection 'CrysAlisPro 1.171.41.98a (Rigaku OD, 2021)'
_computing_data_reduction 'CrysAlisPro 1.171.41.98a (Rigaku OD, 2021)'
_computing_molecular_graphics
;
O. V. Dolomanov, L. J. Bourhis, R. J. Gildea, J. A. K. Howard and H. Puschmann,
OLEX2: a complete structure solution, refinement and analysis program.
J. Appl. Cryst. (2009). 42, 339-341.
;
_computing_publication_material
;
O. V. Dolomanov, L. J. Bourhis, R. J. Gildea, J. A. K. Howard and H. Puschmann,
OLEX2: a complete structure solution, refinement and analysis program.
J. Appl. Cryst. (2009). 42, 339-341.
;
_computing_structure_refinement
;
SHELXL, G.M. Sheldrick, Acta Cryst.
(2008). A64, 112-122
;
_computing_structure_solution
;
SHELXS, G.M. Sheldrick, Acta Cryst.
(2008). A64, 112-122
;
_diffrn_ambient_temperature 295(2)
_diffrn_detector 'CCD plate'
_diffrn_detector_area_resol_mean 15.9555
_diffrn_detector_type Eos
_diffrn_measured_fraction_theta_full 0.9885
_diffrn_measured_fraction_theta_max 0.9608
_diffrn_measurement_details
;
List of Runs (angles in degrees, time in seconds):

  # Type    Start    End  Width  t~exp~   \w     \q     \k     \f   Frames
#--------------------------------------------------------------------------
  1  \w    -25.00  12.00   1.00  120.00    --  -20.64 -99.00  60.00   37
  2  \w     -6.00  91.00   1.00  120.00    --   23.14  77.00 -90.00   97
  3  \w    -15.00  89.00   1.00  120.00    --   23.14  19.00  90.00  104
  4  \w    -43.00  51.00   1.00  120.00    --   23.14 -77.00 150.00   94
;
_diffrn_measurement_device 'four-circle diffractometer'
_diffrn_measurement_device_type 'Xcalibur, Eos'
_diffrn_measurement_method '\w scans'
_diffrn_orient_matrix_type 'CrysAlisPro convention (1999,Acta A55,543-557)'
_diffrn_orient_matrix_UB_11 0.0215401000
_diffrn_orient_matrix_UB_12 0.0403900000
_diffrn_orient_matrix_UB_13 -0.0258388000
_diffrn_orient_matrix_UB_21 0.0622740000
_diffrn_orient_matrix_UB_22 -0.0206866000
_diffrn_orient_matrix_UB_23 0.0198272000
_diffrn_orient_matrix_UB_31 -0.0201227000
_diffrn_orient_matrix_UB_32 -0.0425495000
_diffrn_orient_matrix_UB_33 -0.0463133000
_diffrn_radiation_monochromator graphite
_diffrn_radiation_probe x-ray
_diffrn_radiation_type 'Mo K\a'
_diffrn_radiation_wavelength 0.71073
_diffrn_reflns_av_R_equivalents 0.0339
_diffrn_reflns_av_unetI/netI 0.0863
_diffrn_reflns_limit_h_max 14
_diffrn_reflns_limit_h_min -15
_diffrn_reflns_limit_k_max 14
_diffrn_reflns_limit_k_min -15
_diffrn_reflns_limit_l_max 18
_diffrn_reflns_limit_l_min -11
_diffrn_reflns_number 12314
_diffrn_reflns_theta_full 26.00
_diffrn_reflns_theta_max 29.12
_diffrn_reflns_theta_min 1.79
_diffrn_source 'fine-focus sealed X-ray tube'
_diffrn_source_type 'Enhance (Mo) X-ray Source'
_exptl_absorpt_coefficient_mu 0.169
_exptl_absorpt_correction_T_max 1.00000
_exptl_absorpt_correction_T_min 0.80491
_exptl_absorpt_correction_type multi-scan
_exptl_absorpt_process_details
;
CrysAlisPro 1.171.41.98a (Rigaku Oxford Diffraction, 2021)
Empirical absorption correction using spherical harmonics,
implemented in SCALE3 ABSPACK scaling algorithm.
;
_exptl_crystal_colour red
_exptl_crystal_colour_primary red
_exptl_crystal_density_diffrn 1.347
_exptl_crystal_density_method 'not measured'
_exptl_crystal_description block
_exptl_crystal_F_000 684
_exptl_crystal_size_max 0.43
_exptl_crystal_size_mid 0.29
_exptl_crystal_size_min 0.17
_refine_diff_density_max 0.321
_refine_diff_density_min -0.392
_refine_diff_density_rms 0.107
_refine_ls_extinction_method none
_refine_ls_goodness_of_fit_ref 1.025
_refine_ls_hydrogen_treatment mixed
_refine_ls_matrix_type full
_refine_ls_number_parameters 450
_refine_ls_number_reflns 8438
_refine_ls_number_restraints 0
_refine_ls_restrained_S_all 1.025
_refine_ls_R_factor_all 0.1556
_refine_ls_R_factor_gt 0.0652
_refine_ls_shift/su_max 0.000
_refine_ls_shift/su_mean 0.000
_refine_ls_structure_factor_coef Fsqd
_refine_ls_weighting_details 'calc w=1/[\s^2^(Fo^2^)+(0.0963P)^2^+0.0000P] where P=(Fo^2^+2Fc^2^)/3'
_refine_ls_weighting_scheme calc
_refine_ls_wR_factor_gt 0.1617
_refine_ls_wR_factor_ref 0.2395
_reflns_number_gt 3814
_reflns_number_total 8438
_reflns_threshold_expression >2sigma(I)
_cod_data_source_file d2nj04237a3.cif
_cod_data_source_block exp_1130
_cod_depositor_comments 'Adding full bibliography for 7061948.cif.'
_cod_database_code 7061948
_reflns_odcompleteness_completeness 98.85
_reflns_odcompleteness_iscentric 1
_reflns_odcompleteness_theta 28.22
_oxdiff_exptl_absorpt_empirical_details
;
Empirical correction (ABSPACK) includes:
- Absorption correction using spherical harmonics
- Frame scaling
;
_oxdiff_exptl_absorpt_empirical_full_max 1.152
_oxdiff_exptl_absorpt_empirical_full_min 0.861

loop_
_space_group_symop_id
_space_group_symop_operation_xyz
1 'x, y, z'
2 '-x, -y, -z'

loop_
_atom_site_label
_atom_site_type_symbol
_atom_site_fract_x
_atom_site_fract_y
_atom_site_fract_z
_atom_site_U_iso_or_equiv
_atom_site_adp_type
_atom_site_occupancy
_atom_site_symmetry_multiplicity
_atom_site_calc_flag
_atom_site_refinement_flags
_atom_site_disorder_assembly
_atom_site_disorder_group
Cl1 Cl -0.00270(11) 0.83168(10) 0.10901(9) 0.0936(4) Uani 1 1 d . . .
F1 F 0.78356(17) 1.3437(2) 0.49670(15) 0.0685(6) Uani 1 1 d . . .
F2 F 0.67039(19) 1.50284(17) 0.49120(15) 0.0655(6) Uani 1 1 d . . .
N1 N 0.5794(2) 1.3207(2) 0.50998(18) 0.0440(6) Uani 1 1 d . . .
N2 N 0.5967(2) 1.3516(2) 0.33806(19) 0.0464(6) Uani 1 1 d . . .
C11 C 0.4388(3) 1.2033(3) 0.3418(2) 0.0423(7) Uani 1 1 d . . .
C30 C 0.2149(3) 1.1372(3) 0.2037(2) 0.0482(7) Uani 1 1 d . . .
H30 H 0.2075 1.2129 0.1865 0.058 Uiso 1 1 calc R . .
C10 C 0.4733(3) 1.2391(3) 0.4501(2) 0.0439(7) Uani 1 1 d . . .
C29 C 0.3301(3) 1.1108(3) 0.2828(2) 0.0444(7) Uani 1 1 d . . .
O1 O 0.3133(2) 1.1870(2) 0.00627(18) 0.0689(7) Uani 1 1 d . . .
C12 C 0.5024(3) 1.2569(3) 0.2873(2) 0.0461(7) Uani 1 1 d . . .
C7 C 0.5887(3) 1.3413(3) 0.6114(2) 0.0472(7) Uani 1 1 d . . .
C9 C 0.4150(3) 1.2071(3) 0.5192(2) 0.0483(8) Uani 1 1 d . . .
O2 O 0.3237(3) 1.0364(2) 0.5481(2) 0.0836(8) Uani 1 1 d . . .
C34 C 0.3408(3) 0.9968(3) 0.3073(2) 0.0513(8) Uani 1 1 d . . .
H34 H 0.4170 0.9788 0.3602 0.062 Uiso 1 1 calc R . .
C8 C 0.4866(3) 1.2706(3) 0.6171(3) 0.0521(8) Uani 1 1 d . . .
C35 C 0.3013(3) 1.1206(3) 0.4994(3) 0.0536(8) Uani 1 1 d . . .
C31 C 0.1120(3) 1.0512(3) 0.1509(2) 0.0533(8) Uani 1 1 d . . .
H31 H 0.0345 1.0689 0.0993 0.064 Uiso 1 1 calc R . .
C32 C 0.1260(3) 0.9386(3) 0.1760(3) 0.0570(9) Uani 1 1 d . . .
C6 C 0.6892(3) 1.4171(3) 0.7030(2) 0.0499(8) Uani 1 1 d . . .
C15 C 0.6297(3) 1.3940(3) 0.2631(2) 0.0485(8) Uani 1 1 d . . .
C14 C 0.5574(3) 1.3263(3) 0.1647(3) 0.0540(8) Uani 1 1 d . . .
C16 C 0.7210(3) 1.4966(3) 0.2787(3) 0.0509(8) Uani 1 1 d . . .
C36 C 0.1671(3) 1.1442(3) 0.4325(3) 0.0554(9) Uani 1 1 d . . .
C13 C 0.4794(3) 1.2395(3) 0.1774(2) 0.0493(8) Uani 1 1 d . . .
C22 C 0.3903(3) 1.1517(3) 0.0850(3) 0.0521(8) Uani 1 1 d . . .
C33 C 0.2391(4) 0.9106(3) 0.2534(3) 0.0595(9) Uani 1 1 d . . .
H33 H 0.2467 0.8344 0.2692 0.071 Uiso 1 1 calc R . .
B1 B 0.6619(3) 1.3846(3) 0.4612(3) 0.0478(9) Uani 1 1 d . . .
C20 C 0.9098(3) 1.6351(3) 0.3771(3) 0.0694(11) Uani 1 1 d . . .
H20 H 0.9828 1.6614 0.4398 0.083 Uiso 1 1 calc R . .
C21 C 0.8313(3) 1.5363(3) 0.3710(3) 0.0626(9) Uani 1 1 d . . .
H21 H 0.8528 1.4962 0.4294 0.075 Uiso 1 1 calc R . .
C23 C 0.4048(4) 1.0243(3) 0.0877(3) 0.0572(9) Uani 1 1 d . . .
C37 C 0.1398(4) 1.2512(3) 0.3967(3) 0.0628(9) Uani 1 1 d . . .
H37 H 0.2070 1.3097 0.4126 0.075 Uiso 1 1 calc R . .
C17 C 0.6935(4) 1.5582(3) 0.1923(3) 0.0646(10) Uani 1 1 d . . .
H17 H 0.6204 1.5330 0.1294 0.077 Uiso 1 1 calc R . .
C2 C 0.9097(4) 1.4925(4) 0.8132(3) 0.0768(11) Uani 1 1 d . . .
H2 H 0.9968 1.4973 0.8250 0.092 Uiso 1 1 calc R . .
C5 C 0.6539(4) 1.4753(3) 0.7787(3) 0.0660(10) Uani 1 1 d . . .
H5 H 0.5673 1.4693 0.7684 0.079 Uiso 1 1 calc R . .
C24 C 0.3062(4) 0.9435(4) 0.0166(3) 0.0727(11) Uani 1 1 d . . .
H24 H 0.2318 0.9688 -0.0327 0.087 Uiso 1 1 calc R . .
C41 C 0.0670(4) 1.0563(4) 0.4077(3) 0.0771(12) Uani 1 1 d . . .
H41 H 0.0847 0.9838 0.4307 0.093 Uiso 1 1 calc R . .
C19 C 0.8804(4) 1.6941(4) 0.2916(4) 0.0762(12) Uani 1 1 d . . .
H19 H 0.9337 1.7603 0.2964 0.091 Uiso 1 1 calc R . .
C28 C 0.5169(4) 0.9852(4) 0.1593(3) 0.0678(10) Uani 1 1 d . . .
H28 H 0.5843 1.0392 0.2077 0.081 Uiso 1 1 calc R . .
C1 C 0.8196(3) 1.4270(3) 0.7220(3) 0.0629(9) Uani 1 1 d . . .
H1 H 0.8461 1.3888 0.6724 0.076 Uiso 1 1 calc R . .
C18 C 0.7731(4) 1.6565(4) 0.1986(3) 0.0746(11) Uani 1 1 d . . .
H18 H 0.7538 1.6965 0.1403 0.089 Uiso 1 1 calc R . .
C3 C 0.8740(4) 1.5513(4) 0.8877(3) 0.0786(12) Uani 1 1 d . . .
H3 H 0.9360 1.5961 0.9490 0.094 Uiso 1 1 calc R . .
C38 C 0.0129(4) 1.2714(4) 0.3373(4) 0.0821(12) Uani 1 1 d . . .
H38 H -0.0050 1.3434 0.3136 0.098 Uiso 1 1 calc R . .
C26 C 0.4273(7) 0.7865(5) 0.0889(4) 0.1002(17) Uani 1 1 d . . .
H26 H 0.4339 0.7067 0.0903 0.120 Uiso 1 1 calc R . .
C4 C 0.7467(5) 1.5426(4) 0.8700(3) 0.0832(13) Uani 1 1 d . . .
H4 H 0.7213 1.5822 0.9197 0.100 Uiso 1 1 calc R . .
C25 C 0.3171(6) 0.8242(4) 0.0178(4) 0.0927(15) Uani 1 1 d . . .
H25 H 0.2494 0.7700 -0.0297 0.111 Uiso 1 1 calc R . .
C39 C -0.0867(4) 1.1854(5) 0.3132(4) 0.0969(15) Uani 1 1 d . . .
H39 H -0.1720 1.1992 0.2735 0.116 Uiso 1 1 calc R . .
C27 C 0.5286(5) 0.8669(5) 0.1587(4) 0.0874(14) Uani 1 1 d . . .
H27 H 0.6047 0.8411 0.2052 0.105 Uiso 1 1 calc R . .
C40 C -0.0597(4) 1.0781(5) 0.3483(4) 0.1025(16) Uani 1 1 d . . .
H40 H -0.1274 1.0199 0.3319 0.123 Uiso 1 1 calc R . .
H14 H 0.566(3) 1.342(3) 0.097(2) 0.051(8) Uiso 1 1 d . . .
H8 H 0.472(3) 1.269(3) 0.683(3) 0.060(9) Uiso 1 1 d . . .

loop_
_atom_site_aniso_label
_atom_site_aniso_U_11
_atom_site_aniso_U_22
_atom_site_aniso_U_33
_atom_site_aniso_U_23
_atom_site_aniso_U_13
_atom_site_aniso_U_12
Cl1 0.0801(7) 0.0920(8) 0.0785(7) 0.0125(6) 0.0073(6) -0.0416(6)
F1 0.0380(10) 0.1088(17) 0.0582(12) 0.0230(11) 0.0167(10) 0.0073(10)
F2 0.0757(14) 0.0586(13) 0.0611(12) 0.0027(10) 0.0311(11) -0.0159(10)
N1 0.0398(14) 0.0492(15) 0.0393(13) 0.0073(11) 0.0132(12) -0.0028(11)
N2 0.0401(14) 0.0580(16) 0.0430(13) 0.0119(12) 0.0184(12) -0.0022(12)
C11 0.0352(15) 0.0485(18) 0.0406(16) 0.0078(13) 0.0131(14) 0.0002(13)
C30 0.0447(18) 0.0514(19) 0.0472(17) 0.0133(14) 0.0162(15) 0.0017(14)
C10 0.0364(16) 0.0506(18) 0.0431(16) 0.0080(13) 0.0152(14) -0.0033(13)
C29 0.0401(16) 0.055(2) 0.0385(15) 0.0063(14) 0.0173(14) 0.0005(13)
O1 0.0611(16) 0.0845(19) 0.0493(13) 0.0174(13) 0.0092(13) 0.0041(13)
C12 0.0419(17) 0.0538(19) 0.0411(16) 0.0082(14) 0.0159(15) -0.0015(14)
C7 0.0457(18) 0.053(2) 0.0415(16) 0.0100(14) 0.0160(15) 0.0033(14)
C9 0.0443(17) 0.057(2) 0.0429(17) 0.0125(15) 0.0170(15) -0.0013(14)
O2 0.0664(17) 0.086(2) 0.0891(19) 0.0447(16) 0.0161(16) -0.0115(14)
C34 0.0423(18) 0.057(2) 0.0502(18) 0.0126(15) 0.0134(16) 0.0037(15)
C8 0.0500(19) 0.063(2) 0.0427(17) 0.0093(15) 0.0193(16) -0.0050(15)
C35 0.054(2) 0.059(2) 0.0496(18) 0.0110(16) 0.0233(17) -0.0083(16)
C31 0.0397(17) 0.068(2) 0.0479(18) 0.0125(16) 0.0125(15) 0.0000(15)
C32 0.050(2) 0.065(2) 0.0521(19) 0.0057(17) 0.0191(17) -0.0109(16)
C6 0.0495(19) 0.0469(19) 0.0441(17) 0.0086(14) 0.0100(16) 0.0008(14)
C15 0.0403(17) 0.060(2) 0.0483(17) 0.0164(15) 0.0191(15) 0.0033(14)
C14 0.052(2) 0.066(2) 0.0488(18) 0.0106(16) 0.0256(17) 0.0002(16)
C16 0.0407(17) 0.065(2) 0.0543(19) 0.0178(16) 0.0251(16) 0.0044(15)
C36 0.0436(19) 0.072(2) 0.0518(19) 0.0045(17) 0.0236(17) -0.0057(16)
C13 0.0457(18) 0.060(2) 0.0450(17) 0.0109(15) 0.0204(16) 0.0051(15)
C22 0.0488(19) 0.065(2) 0.0456(18) 0.0114(16) 0.0228(17) 0.0018(16)
C33 0.062(2) 0.051(2) 0.061(2) 0.0109(17) 0.021(2) -0.0039(16)
B1 0.0383(19) 0.059(2) 0.0440(19) 0.0071(17) 0.0154(17) -0.0038(16)
C20 0.049(2) 0.084(3) 0.076(2) 0.015(2) 0.028(2) -0.0124(19)
C21 0.0441(19) 0.082(3) 0.064(2) 0.0250(19) 0.0221(18) -0.0027(17)
C23 0.064(2) 0.070(2) 0.0447(18) 0.0059(17) 0.0303(19) 0.0052(18)
C37 0.054(2) 0.063(2) 0.073(2) 0.0042(19) 0.030(2) 0.0022(17)
C17 0.061(2) 0.072(3) 0.065(2) 0.0251(19) 0.027(2) 0.0018(18)
C2 0.063(2) 0.084(3) 0.060(2) 0.005(2) 0.005(2) -0.012(2)
C5 0.064(2) 0.076(3) 0.0480(19) 0.0004(18) 0.0144(19) 0.0155(19)
C24 0.078(3) 0.079(3) 0.058(2) -0.007(2) 0.031(2) -0.003(2)
C41 0.054(2) 0.079(3) 0.092(3) 0.019(2) 0.024(2) -0.014(2)
C19 0.067(3) 0.077(3) 0.097(3) 0.021(2) 0.046(3) -0.005(2)
C28 0.077(3) 0.078(3) 0.058(2) 0.016(2) 0.035(2) 0.019(2)
C1 0.052(2) 0.072(3) 0.052(2) 0.0011(18) 0.0112(18) -0.0078(17)
C18 0.071(3) 0.078(3) 0.081(3) 0.035(2) 0.033(2) 0.000(2)
C3 0.076(3) 0.065(3) 0.060(2) 0.000(2) -0.005(2) -0.001(2)
C38 0.064(3) 0.085(3) 0.102(3) 0.018(3) 0.037(3) 0.017(2)
C26 0.168(6) 0.074(3) 0.093(4) 0.016(3) 0.087(4) 0.027(4)
C4 0.098(4) 0.079(3) 0.055(2) 0.000(2) 0.015(2) 0.026(2)
C25 0.124(4) 0.074(3) 0.082(3) -0.011(3) 0.053(3) -0.007(3)
C39 0.047(2) 0.122(4) 0.115(4) 0.022(3) 0.025(3) 0.011(3)
C27 0.119(4) 0.095(4) 0.078(3) 0.026(3) 0.063(3) 0.042(3)
C40 0.052(3) 0.120(4) 0.121(4) 0.018(3) 0.025(3) -0.021(3)

loop_
_atom_type_symbol
_atom_type_description
_atom_type_scat_dispersion_real
_atom_type_scat_dispersion_imag
_atom_type_scat_source
C C 0.0033 0.0016 'International Tables Vol C Tables 4.2.6.8 and 6.1.1.4'
H H 0.0000 0.0000 'International Tables Vol C Tables 4.2.6.8 and 6.1.1.4'
B B 0.0013 0.0007 'International Tables Vol C Tables 4.2.6.8 and 6.1.1.4'
Cl Cl 0.1484 0.1585 'International Tables Vol C Tables 4.2.6.8 and 6.1.1.4'
F F 0.0171 0.0103 'International Tables Vol C Tables 4.2.6.8 and 6.1.1.4'
N N 0.0061 0.0033 'International Tables Vol C Tables 4.2.6.8 and 6.1.1.4'
O O 0.0106 0.0060 'International Tables Vol C Tables 4.2.6.8 and 6.1.1.4'

loop_
_geom_angle_atom_site_label_1
_geom_angle_atom_site_label_2
_geom_angle_atom_site_label_3
_geom_angle
_geom_angle_site_symmetry_1
_geom_angle_site_symmetry_3
_geom_angle_publ_flag
C10 N1 B1 123.4(2) . . ?
C7 N1 C10 108.8(2) . . ?
C7 N1 B1 127.6(3) . . ?
C12 N2 B1 122.3(2) . . ?
C15 N2 C12 108.2(2) . . ?
C15 N2 B1 128.8(2) . . ?
C10 C11 C29 119.1(2) . . ?
C10 C11 C12 121.0(3) . . ?
C12 C11 C29 119.8(2) . . ?
C29 C30 H30 119.9 . . ?
C31 C30 H30 119.9 . . ?
C31 C30 C29 120.2(3) . . ?
N1 C10 C11 121.1(2) . . ?
N1 C10 C9 107.8(2) . . ?
C11 C10 C9 131.1(3) . . ?
C30 C29 C11 120.3(3) . . ?
C34 C29 C11 120.2(3) . . ?
C34 C29 C30 119.4(3) . . ?
N2 C12 C11 121.2(2) . . ?
N2 C12 C13 107.8(2) . . ?
C11 C12 C13 130.7(3) . . ?
N1 C7 C8 108.0(3) . . ?
N1 C7 C6 127.7(3) . . ?
C8 C7 C6 124.3(3) . . ?
C10 C9 C35 131.5(3) . . ?
C8 C9 C10 106.4(3) . . ?
C8 C9 C35 122.1(3) . . ?
C29 C34 H34 119.8 . . ?
C33 C34 C29 120.4(3) . . ?
C33 C34 H34 119.8 . . ?
C7 C8 H8 124.2(18) . . ?
C9 C8 C7 109.0(3) . . ?
C9 C8 H8 126.7(18) . . ?
O2 C35 C9 117.1(3) . . ?
O2 C35 C36 122.0(3) . . ?
C36 C35 C9 120.6(3) . . ?
C30 C31 H31 120.5 . . ?
C30 C31 C32 119.1(3) . . ?
C32 C31 H31 120.5 . . ?
C31 C32 Cl1 118.7(3) . . ?
C33 C32 Cl1 119.7(3) . . ?
C33 C32 C31 121.6(3) . . ?
C5 C6 C7 118.4(3) . . ?
C5 C6 C1 117.9(3) . . ?
C1 C6 C7 123.6(3) . . ?
N2 C15 C14 108.5(3) . . ?
N2 C15 C16 127.6(3) . . ?
C14 C15 C16 123.8(3) . . ?
C15 C14 H14 122.4(17) . . ?
C13 C14 C15 109.1(3) . . ?
C13 C14 H14 128.5(17) . . ?
C21 C16 C15 125.6(3) . . ?
C21 C16 C17 117.8(3) . . ?
C17 C16 C15 116.5(3) . . ?
C37 C36 C35 121.8(3) . . ?
C37 C36 C41 120.0(4) . . ?
C41 C36 C35 118.2(4) . . ?
C12 C13 C22 132.1(3) . . ?
C14 C13 C12 106.4(3) . . ?
C14 C13 C22 121.5(3) . . ?
O1 C22 C13 118.8(3) . . ?
O1 C22 C23 121.4(3) . . ?
C23 C22 C13 119.6(3) . . ?
C34 C33 C32 119.3(3) . . ?
C34 C33 H33 120.4 . . ?
C32 C33 H33 120.4 . . ?
F1 B1 N1 108.6(3) . . ?
F1 B1 N2 107.4(3) . . ?
F2 B1 F1 111.6(3) . . ?
F2 B1 N1 109.0(2) . . ?
F2 B1 N2 111.4(3) . . ?
N2 B1 N1 108.8(2) . . ?
C21 C20 H20 119.8 . . ?
C19 C20 H20 119.8 . . ?
C19 C20 C21 120.3(4) . . ?
C16 C21 H21 119.7 . . ?
C20 C21 C16 120.6(3) . . ?
C20 C21 H21 119.7 . . ?
C24 C23 C22 119.3(4) . . ?
C24 C23 C28 119.1(4) . . ?
C28 C23 C22 121.5(3) . . ?
C36 C37 H37 119.9 . . ?
C38 C37 C36 120.2(4) . . ?
C38 C37 H37 119.9 . . ?
C16 C17 H17 119.4 . . ?
C18 C17 C16 121.2(4) . . ?
C18 C17 H17 119.4 . . ?
C1 C2 H2 119.3 . . ?
C1 C2 C3 121.4(4) . . ?
C3 C2 H2 119.3 . . ?
C6 C5 H5 119.7 . . ?
C6 C5 C4 120.6(4) . . ?
C4 C5 H5 119.7 . . ?
C23 C24 H24 119.8 . . ?
C23 C24 C25 120.4(4) . . ?
C25 C24 H24 119.8 . . ?
C36 C41 H41 120.5 . . ?
C40 C41 C36 119.0(4) . . ?
C40 C41 H41 120.5 . . ?
C20 C19 H19 119.7 . . ?
C20 C19 C18 120.6(4) . . ?
C18 C19 H19 119.7 . . ?
C23 C28 H28 119.9 . . ?
C27 C28 C23 120.3(4) . . ?
C27 C28 H28 119.9 . . ?
C6 C1 H1 119.7 . . ?
C2 C1 C6 120.5(4) . . ?
C2 C1 H1 119.7 . . ?
C17 C18 H18 120.3 . . ?
C19 C18 C17 119.4(4) . . ?
C19 C18 H18 120.3 . . ?
C2 C3 H3 120.6 . . ?
C4 C3 C2 118.8(4) . . ?
C4 C3 H3 120.6 . . ?
C37 C38 H38 119.9 . . ?
C39 C38 C37 120.2(5) . . ?
C39 C38 H38 119.9 . . ?
C25 C26 H26 119.9 . . ?
C25 C26 C27 120.1(5) . . ?
C27 C26 H26 119.9 . . ?
C5 C4 H4 119.6 . . ?
C3 C4 C5 120.8(4) . . ?
C3 C4 H4 119.6 . . ?
C24 C25 H25 120.0 . . ?
C26 C25 C24 120.0(5) . . ?
C26 C25 H25 120.0 . . ?
C38 C39 H39 120.1 . . ?
C38 C39 C40 119.8(4) . . ?
C40 C39 H39 120.1 . . ?
C28 C27 C26 120.0(5) . . ?
C28 C27 H27 120.0 . . ?
C26 C27 H27 120.0 . . ?
C41 C40 H40 119.6 . . ?
C39 C40 C41 120.8(4) . . ?
C39 C40 H40 119.6 . . ?

loop_
_geom_bond_atom_site_label_1
_geom_bond_atom_site_label_2
_geom_bond_distance
_geom_bond_site_symmetry_2
_geom_bond_publ_flag
Cl1 C32 1.727(3) . ?
F1 B1 1.387(4) . ?
F2 B1 1.367(4) . ?
N1 C10 1.388(4) . ?
N1 C7 1.357(4) . ?
N1 B1 1.560(4) . ?
N2 C12 1.391(4) . ?
N2 C15 1.368(4) . ?
N2 B1 1.551(4) . ?
C11 C10 1.394(4) . ?
C11 C29 1.479(4) . ?
C11 C12 1.404(4) . ?
C30 H30 0.9300 . ?
C30 C29 1.397(4) . ?
C30 C31 1.383(4) . ?
C10 C9 1.433(4) . ?
C29 C34 1.394(4) . ?
O1 C22 1.217(4) . ?
C12 C13 1.424(4) . ?
C7 C8 1.417(4) . ?
C7 C6 1.467(4) . ?
C9 C8 1.364(4) . ?
C9 C35 1.504(4) . ?
O2 C35 1.223(4) . ?
C34 H34 0.9300 . ?
C34 C33 1.378(4) . ?
C8 H8 1.00(3) . ?
C35 C36 1.482(5) . ?
C31 H31 0.9300 . ?
C31 C32 1.384(5) . ?
C32 C33 1.378(5) . ?
C6 C5 1.381(4) . ?
C6 C1 1.387(5) . ?
C15 C14 1.389(4) . ?
C15 C16 1.471(4) . ?
C14 C13 1.378(4) . ?
C14 H14 1.01(3) . ?
C16 C21 1.387(5) . ?
C16 C17 1.396(5) . ?
C36 C37 1.386(5) . ?
C36 C41 1.389(4) . ?
C13 C22 1.498(4) . ?
C22 C23 1.489(5) . ?
C33 H33 0.9300 . ?
C20 H20 0.9300 . ?
C20 C21 1.385(5) . ?
C20 C19 1.366(6) . ?
C21 H21 0.9300 . ?
C23 C24 1.374(5) . ?
C23 C28 1.391(5) . ?
C37 H37 0.9300 . ?
C37 C38 1.383(5) . ?
C17 H17 0.9300 . ?
C17 C18 1.387(5) . ?
C2 H2 0.9300 . ?
C2 C1 1.369(5) . ?
C2 C3 1.373(6) . ?
C5 H5 0.9300 . ?
C5 C4 1.389(5) . ?
C24 H24 0.9300 . ?
C24 C25 1.389(6) . ?
C41 H41 0.9300 . ?
C41 C40 1.387(6) . ?
C19 H19 0.9300 . ?
C19 C18 1.370(5) . ?
C28 H28 0.9300 . ?
C28 C27 1.377(6) . ?
C1 H1 0.9300 . ?
C18 H18 0.9300 . ?
C3 H3 0.9300 . ?
C3 C4 1.357(6) . ?
C38 H38 0.9300 . ?
C38 C39 1.371(6) . ?
C26 H26 0.9300 . ?
C26 C25 1.367(7) . ?
C26 C27 1.381(7) . ?
C4 H4 0.9300 . ?
C25 H25 0.9300 . ?
C39 H39 0.9300 . ?
C39 C40 1.385(7) . ?
C27 H27 0.9300 . ?
C40 H40 0.9300 . ?

loop_
_geom_torsion_atom_site_label_1
_geom_torsion_atom_site_label_2
_geom_torsion_atom_site_label_3
_geom_torsion_atom_site_label_4
_geom_torsion
_geom_torsion_site_symmetry_1
_geom_torsion_site_symmetry_2
_geom_torsion_site_symmetry_3
_geom_torsion_site_symmetry_4
_geom_torsion_publ_flag
Cl1 C32 C33 C34 -179.3(2) . . . . ?
N1 C10 C9 C8 0.5(4) . . . . ?
N1 C10 C9 C35 -177.8(3) . . . . ?
N1 C7 C8 C9 -0.1(4) . . . . ?
N1 C7 C6 C5 146.6(3) . . . . ?
N1 C7 C6 C1 -38.3(5) . . . . ?
N2 C12 C13 C14 -1.9(4) . . . . ?
N2 C12 C13 C22 179.6(3) . . . . ?
N2 C15 C14 C13 -0.8(4) . . . . ?
N2 C15 C16 C21 32.1(5) . . . . ?
N2 C15 C16 C17 -148.2(3) . . . . ?
C11 C10 C9 C8 -178.5(3) . . . . ?
C11 C10 C9 C35 3.2(6) . . . . ?
C11 C29 C34 C33 179.2(3) . . . . ?
C11 C12 C13 C14 171.5(3) . . . . ?
C11 C12 C13 C22 -7.0(6) . . . . ?
C30 C29 C34 C33 0.4(4) . . . . ?
C30 C31 C32 Cl1 -179.6(2) . . . . ?
C30 C31 C32 C33 1.1(5) . . . . ?
C10 N1 C7 C8 0.4(4) . . . . ?
C10 N1 C7 C6 177.1(3) . . . . ?
C10 N1 B1 F1 -110.6(3) . . . . ?
C10 N1 B1 F2 127.7(3) . . . . ?
C10 N1 B1 N2 6.0(4) . . . . ?
C10 C11 C29 C30 112.7(3) . . . . ?
C10 C11 C29 C34 -66.1(4) . . . . ?
C10 C11 C12 N2 -3.7(5) . . . . ?
C10 C11 C12 C13 -176.3(3) . . . . ?
C10 C9 C8 C7 -0.2(4) . . . . ?
C10 C9 C35 O2 115.2(4) . . . . ?
C10 C9 C35 C36 -70.9(5) . . . . ?
C29 C11 C10 N1 176.2(3) . . . . ?
C29 C11 C10 C9 -4.9(5) . . . . ?
C29 C11 C12 N2 173.9(3) . . . . ?
C29 C11 C12 C13 1.3(5) . . . . ?
C29 C30 C31 C32 -1.4(4) . . . . ?
C29 C34 C33 C32 -0.8(5) . . . . ?
O1 C22 C23 C24 -20.2(4) . . . . ?
O1 C22 C23 C28 158.5(3) . . . . ?
C12 N2 C15 C14 -0.4(4) . . . . ?
C12 N2 C15 C16 177.1(3) . . . . ?
C12 N2 B1 F1 101.8(3) . . . . ?
C12 N2 B1 F2 -135.8(3) . . . . ?
C12 N2 B1 N1 -15.6(4) . . . . ?
C12 C11 C10 N1 -6.2(5) . . . . ?
C12 C11 C10 C9 172.7(3) . . . . ?
C12 C11 C29 C30 -64.9(4) . . . . ?
C12 C11 C29 C34 116.3(3) . . . . ?
C12 C13 C22 O1 124.4(4) . . . . ?
C12 C13 C22 C23 -60.4(5) . . . . ?
C7 N1 C10 C11 178.6(3) . . . . ?
C7 N1 C10 C9 -0.5(4) . . . . ?
C7 N1 B1 F1 76.2(4) . . . . ?
C7 N1 B1 F2 -45.6(4) . . . . ?
C7 N1 B1 N2 -167.3(3) . . . . ?
C7 C6 C5 C4 176.2(3) . . . . ?
C7 C6 C1 C2 -175.0(3) . . . . ?
C9 C35 C36 C37 -8.0(5) . . . . ?
C9 C35 C36 C41 173.5(3) . . . . ?
O2 C35 C36 C37 165.6(3) . . . . ?
O2 C35 C36 C41 -13.0(5) . . . . ?
C8 C7 C6 C5 -37.1(5) . . . . ?
C8 C7 C6 C1 137.9(4) . . . . ?
C8 C9 C35 O2 -62.8(5) . . . . ?
C8 C9 C35 C36 111.1(4) . . . . ?
C35 C9 C8 C7 178.2(3) . . . . ?
C35 C36 C37 C38 -177.8(3) . . . . ?
C35 C36 C41 C40 177.7(4) . . . . ?
C31 C30 C29 C11 -178.1(3) . . . . ?
C31 C30 C29 C34 0.7(4) . . . . ?
C31 C32 C33 C34 0.1(5) . . . . ?
C6 C7 C8 C9 -176.9(3) . . . . ?
C6 C5 C4 C3 -1.0(6) . . . . ?
C15 N2 C12 C11 -172.7(3) . . . . ?
C15 N2 C12 C13 1.4(4) . . . . ?
C15 N2 B1 F1 -68.2(4) . . . . ?
C15 N2 B1 F2 54.2(4) . . . . ?
C15 N2 B1 N1 174.4(3) . . . . ?
C15 C14 C13 C12 1.7(4) . . . . ?
C15 C14 C13 C22 -179.7(3) . . . . ?
C15 C16 C21 C20 -179.3(3) . . . . ?
C15 C16 C17 C18 179.8(3) . . . . ?
C14 C15 C16 C21 -150.8(4) . . . . ?
C14 C15 C16 C17 28.8(5) . . . . ?
C14 C13 C22 O1 -53.9(4) . . . . ?
C14 C13 C22 C23 121.3(4) . . . . ?
C16 C15 C14 C13 -178.4(3) . . . . ?
C16 C17 C18 C19 -0.3(6) . . . . ?
C36 C37 C38 C39 -0.2(6) . . . . ?
C36 C41 C40 C39 0.5(7) . . . . ?
C13 C22 C23 C24 164.7(3) . . . . ?
C13 C22 C23 C28 -16.6(4) . . . . ?
C22 C23 C24 C25 -179.7(3) . . . . ?
C22 C23 C28 C27 -178.8(3) . . . . ?
B1 N1 C10 C11 4.2(5) . . . . ?
B1 N1 C10 C9 -174.9(3) . . . . ?
B1 N1 C7 C8 174.5(3) . . . . ?
B1 N1 C7 C6 -8.8(5) . . . . ?
B1 N2 C12 C11 15.5(5) . . . . ?
B1 N2 C12 C13 -170.4(3) . . . . ?
B1 N2 C15 C14 170.7(3) . . . . ?
B1 N2 C15 C16 -11.8(5) . . . . ?
C20 C19 C18 C17 0.6(6) . . . . ?
C21 C16 C17 C18 -0.5(5) . . . . ?
C21 C20 C19 C18 0.0(6) . . . . ?
C23 C24 C25 C26 -1.1(6) . . . . ?
C23 C28 C27 C26 -1.9(5) . . . . ?
C37 C36 C41 C40 -0.9(6) . . . . ?
C37 C38 C39 C40 -0.2(7) . . . . ?
C17 C16 C21 C20 1.0(5) . . . . ?
C2 C3 C4 C5 0.3(7) . . . . ?
C5 C6 C1 C2 0.0(5) . . . . ?
C24 C23 C28 C27 -0.1(5) . . . . ?
C41 C36 C37 C38 0.7(5) . . . . ?
C19 C20 C21 C16 -0.8(6) . . . . ?
C28 C23 C24 C25 1.6(5) . . . . ?
C1 C6 C5 C4 0.8(5) . . . . ?
C1 C2 C3 C4 0.6(7) . . . . ?
C3 C2 C1 C6 -0.8(6) . . . . ?
C38 C39 C40 C41 0.0(8) . . . . ?
C25 C26 C27 C28 2.3(6) . . . . ?
C27 C26 C25 C24 -0.9(6) . . . . ?
